data_7213793
loop_
_publ_author_name
'Karmakar, Sibasree'
'Khanra, Sumit'

_publ_section_title
;
 Polynuclear coordination compounds: a magnetostructural study of
 ferromagnetically coupled Ni4O4 cubane core motif
;
_journal_issue 12
_journal_name_full CrystEngComm
_journal_page_first 2371
_journal_paper_doi 10.1039/c3ce41125g
_journal_volume 16
_journal_year 2014
_chemical_formula_moiety 'C56 H40 N8 Ni4 O20'
_chemical_formula_sum 'C56 H40 N8 Ni4 O20'
_chemical_formula_weight 1379.72
_chemical_name_systematic
; 
 ? 
;
_space_group_IT_number 9
_symmetry_cell_setting monoclinic
_symmetry_space_group_name_Hall 'C -2yc'
_symmetry_space_group_name_H-M 'C 1 c 1'
_atom_sites_solution_hydrogens geom
_atom_sites_solution_primary direct
_atom_sites_solution_secondary difmap
_audit_creation_method SHELXL-97
_cell_angle_alpha 90.00
_cell_angle_beta 107.492(5)
_cell_angle_gamma 90.00
_cell_formula_units_Z 4
_cell_length_a 23.8710(19)
_cell_length_b 15.5094(13)
_cell_length_c 19.9409(19)
_cell_measurement_reflns_used 9888
_cell_measurement_temperature 100(2)
_cell_measurement_theta_max 24.09
_cell_measurement_theta_min 2.34
_cell_volume 7041.2(11)
_computing_cell_refinement 'Bruker SMART'
_computing_data_collection 'Bruker SMART'
_computing_data_reduction 'Bruker SAINT'
_computing_molecular_graphics 'Bruker SHELXTL'
_computing_publication_material 'Bruker SHELXTL'
_computing_structure_refinement 'SHELXL-97 (Sheldrick, 1997)'
_computing_structure_solution 'SHELXS-97 (Sheldrick, 1990)'
_diffrn_ambient_temperature 100(2)
_diffrn_measured_fraction_theta_full 0.993
_diffrn_measured_fraction_theta_max 0.993
_diffrn_measurement_device_type 'CCD area detector'
_diffrn_measurement_method 'phi and omega scans'
_diffrn_radiation_monochromator graphite
_diffrn_radiation_source 'fine-focus sealed tube'
_diffrn_radiation_type MoK\a
_diffrn_radiation_wavelength 0.71073
_diffrn_reflns_av_R_equivalents 0.0534
_diffrn_reflns_av_sigmaI/netI 0.0568
_diffrn_reflns_limit_h_max 27
_diffrn_reflns_limit_h_min -27
_diffrn_reflns_limit_k_max 17
_diffrn_reflns_limit_k_min -16
_diffrn_reflns_limit_l_max 16
_diffrn_reflns_limit_l_min -22
_diffrn_reflns_number 32858
_diffrn_reflns_theta_full 24.17
_diffrn_reflns_theta_max 24.17
_diffrn_reflns_theta_min 1.59
_exptl_absorpt_coefficient_mu 1.122
_exptl_absorpt_correction_T_max 0.617
_exptl_absorpt_correction_T_min 0.414
_exptl_absorpt_correction_type multi-scan
_exptl_absorpt_process_details 'SADABS; BRUKER; 2008'
_exptl_crystal_colour brown
_exptl_crystal_density_diffrn 1.301
_exptl_crystal_density_method 'not measured'
_exptl_crystal_description block
_exptl_crystal_F_000 2816.0
_exptl_crystal_size_max 0.82
_exptl_crystal_size_mid 0.74
_exptl_crystal_size_min 0.43
_platon_squeeze_details
;
;
_refine_diff_density_max 0.626
_refine_diff_density_min -0.321
_refine_diff_density_rms 0.060
_refine_ls_abs_structure_details 'Flack H D (1983), Acta Cryst. A39, 876-881'
_refine_ls_abs_structure_Flack 0.081(12)
_refine_ls_extinction_method none
_refine_ls_goodness_of_fit_ref 1.048
_refine_ls_hydrogen_treatment mixed
_refine_ls_matrix_type full
_refine_ls_number_parameters 793
_refine_ls_number_reflns 9581
_refine_ls_number_restraints 4
_refine_ls_restrained_S_all 1.052
_refine_ls_R_factor_all 0.0493
_refine_ls_R_factor_gt 0.0391
_refine_ls_shift/su_max 0.002
_refine_ls_shift/su_mean 0.006
_refine_ls_structure_factor_coef Fsqd
_refine_ls_weighting_details 'calc w=1/[\s^2^(Fo^2^)+(0.0613P)^2^+0.0000P] where P=(Fo^2^+2Fc^2^)/3'
_refine_ls_weighting_scheme calc
_refine_ls_wR_factor_gt 0.1010
_refine_ls_wR_factor_ref 0.1063
_reflns_number_gt 8246
_reflns_number_total 9581
_reflns_threshold_expression >2sigma(I)
_cod_data_source_file c3ce41125g.txt
_cod_data_source_block sk_sk_100_1_2
_cod_depositor_comments
;
The following automatic conversions were performed:

'_symmetry_cell_setting' value 'Monoclinic' changed to 'monoclinic'
according to
/usr/data/users/saulius/automatic-downloads/current/RSC/lib/dictionaries/cif_core.dic
dictionary named 'cif_core.dic' version 2.4.2 from 2011-04-26.

Automatic conversion script
Id: cif_fix_values 2281 2013-09-26 08:29:07Z andrius 
;
_cod_original_sg_symbol_H-M 'Cc   '
_cod_database_code 7213793

loop_
_symmetry_equiv_pos_as_xyz
'x, y, z'
'x, -y, z+1/2'
'x+1/2, y+1/2, z'
'x+1/2, -y+1/2, z+1/2'

loop_
_atom_site_label
_atom_site_type_symbol
_atom_site_fract_x
_atom_site_fract_y
_atom_site_fract_z
_atom_site_U_iso_or_equiv
_atom_site_adp_type
_atom_site_occupancy
_atom_site_symmetry_multiplicity
_atom_site_calc_flag
_atom_site_refinement_flags
Ni1 Ni 0.90889(3) 0.33686(4) 0.47148(4) 0.04108(17) Uani 1 1 d .
Ni2 Ni 0.96500(3) 0.22190(4) 0.59902(3) 0.03753(17) Uani 1 1 d .
Ni3 Ni 1.01560(3) 0.21662(4) 0.47373(3) 0.03891(17) Uani 1 1 d .
Ni4 Ni 0.89194(3) 0.13964(4) 0.45459(3) 0.03765(16) Uani 1 1 d .
O4 O 0.88591(16) 0.2331(2) 0.52655(19) 0.0352(9) Uani 1 1 d .
O6 O 0.99409(16) 0.3056(2) 0.5337(2) 0.0359(8) Uani 1 1 d .
O5 O 1.01978(17) 0.1250(2) 0.4064(2) 0.0528(10) Uani 1 1 d .
N3 N 1.0712(2) 0.2941(3) 0.4390(2) 0.0434(10) Uani 1 1 d .
O2 O 0.92840(16) 0.2426(2) 0.4131(2) 0.0378(9) Uani 1 1 d .
O13 O 0.7792(3) 0.7665(3) 0.4164(4) 0.111(2) Uani 1 1 d .
O1 O 0.90038(18) 0.4255(2) 0.5403(2) 0.0513(10) Uani 1 1 d .
O12 O 0.91192(16) 0.0604(2) 0.3738(2) 0.0505(10) Uani 1 1 d .
O7 O 0.81179(16) 0.1637(2) 0.39065(19) 0.0423(9) Uani 1 1 d .
N4 N 0.86492(18) 0.0246(3) 0.4865(2) 0.0420(11) Uani 1 1 d .
O19 O 0.6172(3) -0.0588(4) 0.1922(3) 0.107(2) Uani 1 1 d .
O3 O 1.04600(15) 0.1985(3) 0.6580(2) 0.0454(9) Uani 1 1 d .
O15 O 1.1696(3) 0.2437(4) 0.9763(3) 0.105(2) Uani 1 1 d .
N2 N 0.93145(19) 0.1600(3) 0.6694(2) 0.0407(10) Uani 1 1 d .
O9 O 0.81778(18) 0.3389(2) 0.4073(2) 0.0550(11) Uani 1 1 d .
C41 C 1.0610(2) 0.4176(3) 0.5128(3) 0.0426(13) Uani 1 1 d .
O18 O 1.2343(3) 0.1013(4) 0.2945(4) 0.132(3) Uani 1 1 d D
N1 N 0.9184(2) 0.4330(3) 0.4052(2) 0.0460(11) Uani 1 1 d .
C47 C 0.7358(2) -0.0403(4) 0.3459(3) 0.0451(13) Uani 1 1 d .
H47 H 0.7348 -0.0955 0.3638 0.054 Uiso 1 1 calc R
O8 O 0.97307(15) 0.1323(2) 0.5226(2) 0.0362(9) Uani 1 1 d .
C22 C 0.8745(2) 0.1273(3) 0.6544(3) 0.0411(12) Uani 1 1 d .
C29 C 1.0594(2) 0.1129(3) 0.3772(3) 0.0400(12) Uani 1 1 d .
C34 C 1.1049(2) 0.1753(3) 0.3799(3) 0.0504(14) Uani 1 1 d .
C35 C 1.1073(3) 0.2602(4) 0.4096(3) 0.0496(14) Uani 1 1 d .
H35 H 1.1386 0.2947 0.4074 0.060 Uiso 1 1 calc R
C36 C 1.0796(2) 0.3848(3) 0.4574(3) 0.0460(13) Uani 1 1 d .
C40 C 1.0692(3) 0.5056(3) 0.5264(3) 0.0562(15) Uani 1 1 d .
H40 H 1.0557 0.5295 0.5615 0.067 Uiso 1 1 calc R
C39 C 1.0963(3) 0.5589(4) 0.4902(4) 0.0675(18) Uani 1 1 d .
H39 H 1.1036 0.6163 0.5032 0.081 Uiso 1 1 calc R
C38 C 1.1123(3) 0.5262(4) 0.4350(4) 0.073(2) Uani 1 1 d .
H38 H 1.1288 0.5621 0.4086 0.088 Uiso 1 1 calc R
C37 C 1.1039(3) 0.4398(4) 0.4186(4) 0.0621(17) Uani 1 1 d .
H37 H 1.1147 0.4179 0.3809 0.075 Uiso 1 1 calc R
C42 C 1.0380(3) 0.3675(4) 0.5643(3) 0.0493(14) Uani 1 1 d .
H42A H 1.0707 0.3382 0.5973 0.059 Uiso 1 1 calc R
H42B H 1.0221 0.4081 0.5909 0.059 Uiso 1 1 calc R
C33 C 1.1477(3) 0.1534(4) 0.3490(5) 0.078(2) Uani 1 1 d .
H33 H 1.1780 0.1920 0.3510 0.093 Uiso 1 1 calc R
C32 C 1.1462(3) 0.0767(5) 0.3158(5) 0.079(2) Uani 1 1 d .
N7 N 1.1919(4) 0.0567(6) 0.2839(6) 0.153(4) Uani 1 1 d D
C31 C 1.1018(3) 0.0168(4) 0.3115(4) 0.0675(19) Uani 1 1 d .
H31 H 1.1008 -0.0348 0.2874 0.081 Uiso 1 1 calc R
C30 C 1.0617(3) 0.0340(4) 0.3416(4) 0.0610(17) Uani 1 1 d .
H30 H 1.0330 -0.0073 0.3397 0.073 Uiso 1 1 calc R
O11 O 1.09497(16) 0.1797(3) 0.5543(2) 0.0526(10) Uani 1 1 d .
C14 C 0.9115(3) 0.2580(4) 0.3405(3) 0.0511(15) Uani 1 1 d .
H14A H 0.8694 0.2679 0.3241 0.061 Uiso 1 1 calc R
H14B H 0.9196 0.2068 0.3170 0.061 Uiso 1 1 calc R
C13 C 0.9428(3) 0.3353(3) 0.3196(3) 0.0486(14) Uani 1 1 d .
C8 C 0.9435(3) 0.4188(3) 0.3481(3) 0.0461(13) Uani 1 1 d .
C7 C 0.8923(3) 0.5058(4) 0.4027(3) 0.0556(16) Uani 1 1 d .
H7 H 0.8872 0.5398 0.3629 0.067 Uiso 1 1 calc R
C6 C 0.8702(3) 0.5387(3) 0.4587(3) 0.0507(15) Uani 1 1 d .
C5 C 0.8402(3) 0.6161(3) 0.4453(4) 0.0600(16) Uani 1 1 d .
H5 H 0.8344 0.6420 0.4017 0.072 Uiso 1 1 calc R
C4 C 0.8188(3) 0.6559(4) 0.4930(4) 0.0655(18) Uani 1 1 d .
N5 N 0.7865(3) 0.7365(4) 0.4746(5) 0.085(2) Uani 1 1 d .
O14 O 0.7657(3) 0.7674(4) 0.5189(4) 0.126(3) Uani 1 1 d .
C3 C 0.8295(3) 0.6229(4) 0.5593(5) 0.078(2) Uani 1 1 d .
H3 H 0.8162 0.6519 0.5924 0.094 Uiso 1 1 calc R
C2 C 0.8605(3) 0.5456(4) 0.5774(4) 0.0684(19) Uani 1 1 d .
H2 H 0.8699 0.5244 0.6231 0.082 Uiso 1 1 calc R
C1 C 0.8778(3) 0.4994(4) 0.5241(3) 0.0495(14) Uani 1 1 d .
C9 C 0.9696(3) 0.4852(4) 0.3239(3) 0.0589(16) Uani 1 1 d .
H9A H 0.9716 0.5399 0.3436 0.071 Uiso 1 1 calc R
C10 C 0.9935(3) 0.4691(5) 0.2679(4) 0.073(2) Uani 1 1 d .
H10 H 1.0116 0.5142 0.2515 0.088 Uiso 1 1 calc R
C11 C 0.9911(3) 0.3947(5) 0.2391(4) 0.0714(19) Uani 1 1 d .
H11A H 1.0053 0.3865 0.2009 0.086 Uiso 1 1 calc R
C12 C 0.9663(3) 0.3252(4) 0.2670(3) 0.0610(16) Uani 1 1 d .
H12A H 0.9663 0.2705 0.2480 0.073 Uiso 1 1 calc R
C43 C 0.7767(2) 0.1048(3) 0.3586(3) 0.0372(12) Uani 1 1 d .
C44 C 0.7338(2) 0.1258(3) 0.2938(3) 0.0443(13) Uani 1 1 d .
H44 H 0.7328 0.1813 0.2759 0.053 Uiso 1 1 calc R
C45 C 0.6945(2) 0.0669(4) 0.2577(3) 0.0521(14) Uani 1 1 d .
H45 H 0.6664 0.0823 0.2158 0.062 Uiso 1 1 calc R
C46 C 0.6961(2) -0.0174(4) 0.2836(3) 0.0438(13) Uani 1 1 d .
C48 C 0.7781(2) 0.0184(3) 0.3829(3) 0.0391(12) Uani 1 1 d .
C49 C 0.8197(2) -0.0135(3) 0.4466(3) 0.0409(12) Uani 1 1 d .
H49 H 0.8126 -0.0687 0.4603 0.049 Uiso 1 1 calc R
C50 C 0.8997(2) -0.0206(3) 0.5487(3) 0.0442(13) Uani 1 1 d .
C55 C 0.9591(2) -0.0075(3) 0.5736(3) 0.0443(13) Uani 1 1 d .
C54 C 0.9906(3) -0.0518(4) 0.6352(4) 0.0647(18) Uani 1 1 d .
H54 H 1.0308 -0.0432 0.6544 0.078 Uiso 1 1 calc R
C53 C 0.9610(3) -0.1085(5) 0.6674(4) 0.085(2) Uani 1 1 d .
H53 H 0.9818 -0.1360 0.7089 0.102 Uiso 1 1 calc R
C52 C 0.9048(3) -0.1238(4) 0.6403(4) 0.0681(19) Uani 1 1 d .
H52 H 0.8867 -0.1649 0.6607 0.082 Uiso 1 1 calc R
C51 C 0.8719(3) -0.0783(3) 0.5808(3) 0.0517(14) Uani 1 1 d .
H51 H 0.8316 -0.0870 0.5629 0.062 Uiso 1 1 calc R
C56 C 0.9947(3) 0.0471(3) 0.5400(3) 0.0465(13) Uani 1 1 d .
H56A H 1.0345 0.0506 0.5716 0.056 Uiso 1 1 calc R
H56B H 0.9966 0.0186 0.4974 0.056 Uiso 1 1 calc R
N8 N 0.6527(2) -0.0812(4) 0.2464(3) 0.0647(14) Uani 1 1 d .
O20 O 0.6532(2) -0.1515(3) 0.2714(3) 0.0904(16) Uani 1 1 d .
C15 C 1.0616(2) 0.2010(3) 0.7246(3) 0.0449(13) Uani 1 1 d .
C20 C 1.0225(2) 0.1866(3) 0.7661(3) 0.0434(13) Uani 1 1 d .
C19 C 1.0430(2) 0.1933(3) 0.8367(3) 0.0520(15) Uani 1 1 d .
H19 H 1.0171 0.1853 0.8629 0.062 Uiso 1 1 calc R
C18 C 1.1007(3) 0.2116(4) 0.8714(3) 0.0526(15) Uani 1 1 d .
N6 N 1.1208(3) 0.2173(4) 0.9478(3) 0.0670(15) Uani 1 1 d .
O16 O 1.0884(3) 0.1959(5) 0.9802(3) 0.1007(17) Uani 1 1 d .
C17 C 1.1397(3) 0.2250(4) 0.8343(4) 0.0577(17) Uani 1 1 d .
H17 H 1.1788 0.2377 0.8578 0.069 Uiso 1 1 calc R
C16 C 1.1213(3) 0.2197(4) 0.7632(3) 0.0570(16) Uani 1 1 d .
H16 H 1.1484 0.2284 0.7387 0.068 Uiso 1 1 calc R
C21 C 0.9613(2) 0.1627(3) 0.7357(3) 0.0424(13) Uani 1 1 d .
H21 H 0.9412 0.1476 0.7672 0.051 Uiso 1 1 calc R
C27 C 0.8293(2) 0.1615(3) 0.5942(3) 0.0482(14) Uani 1 1 d .
C26 C 0.7737(2) 0.1240(4) 0.5801(3) 0.0568(16) Uani 1 1 d .
H26 H 0.7439 0.1446 0.5419 0.068 Uiso 1 1 calc R
C25 C 0.7606(3) 0.0591(4) 0.6189(4) 0.0661(18) Uani 1 1 d .
H25 H 0.7226 0.0374 0.6075 0.079 Uiso 1 1 calc R
C24 C 0.8038(3) 0.0262(4) 0.6750(4) 0.0658(18) Uani 1 1 d .
H24 H 0.7955 -0.0190 0.7011 0.079 Uiso 1 1 calc R
C23 C 0.8594(2) 0.0603(4) 0.6923(3) 0.0549(15) Uani 1 1 d .
H23 H 0.8881 0.0378 0.7308 0.066 Uiso 1 1 calc R
C28 C 0.8367(2) 0.2375(4) 0.5537(3) 0.0438(13) Uani 1 1 d .
H28A H 0.8012 0.2451 0.5146 0.053 Uiso 1 1 calc R
H28B H 0.8411 0.2880 0.5835 0.053 Uiso 1 1 calc R
O10 O 0.95628(18) 0.3377(2) 0.6568(2) 0.0521(10) Uani 1 1 d .
O17 O 1.1811(5) -0.0056(6) 0.2423(7) 0.243(7) Uani 1 1 d D

loop_
_atom_site_aniso_label
_atom_site_aniso_U_11
_atom_site_aniso_U_22
_atom_site_aniso_U_33
_atom_site_aniso_U_23
_atom_site_aniso_U_13
_atom_site_aniso_U_12
Ni1 0.0551(4) 0.0264(3) 0.0436(4) 0.0023(3) 0.0175(3) 0.0043(3)
Ni2 0.0427(4) 0.0323(4) 0.0393(4) 0.0027(3) 0.0149(3) -0.0016(3)
Ni3 0.0450(4) 0.0280(3) 0.0471(4) -0.0034(3) 0.0191(3) -0.0041(3)
Ni4 0.0431(3) 0.0263(3) 0.0432(4) 0.0011(3) 0.0124(3) 0.0000(3)
O4 0.0418(19) 0.035(2) 0.030(2) 0.0059(15) 0.0128(17) 0.0085(15)
O6 0.0432(18) 0.0282(17) 0.0394(19) 0.0008(18) 0.0171(15) -0.0089(17)
O5 0.055(2) 0.038(2) 0.075(3) -0.0190(19) 0.036(2) -0.0162(18)
N3 0.055(3) 0.027(2) 0.053(3) -0.006(2) 0.023(2) -0.0078(19)
O2 0.046(2) 0.0306(19) 0.036(2) 0.0077(16) 0.0101(17) 0.0035(16)
O13 0.149(6) 0.042(3) 0.151(6) 0.035(3) 0.062(5) 0.041(3)
O1 0.078(3) 0.036(2) 0.042(2) 0.0005(17) 0.022(2) 0.0114(19)
O12 0.059(2) 0.041(2) 0.054(3) -0.0056(18) 0.021(2) -0.0035(17)
O7 0.045(2) 0.0312(19) 0.045(2) 0.0048(16) 0.0033(17) 0.0032(16)
N4 0.041(2) 0.029(2) 0.055(3) 0.015(2) 0.014(2) 0.0048(19)
O19 0.102(4) 0.125(5) 0.066(4) 0.013(3) -0.019(3) -0.045(4)
O3 0.0365(19) 0.056(2) 0.044(3) 0.0054(19) 0.0124(18) -0.0057(17)
O15 0.087(4) 0.127(5) 0.075(4) -0.035(3) -0.013(3) -0.008(3)
N2 0.044(2) 0.036(2) 0.039(3) 0.007(2) 0.009(2) 0.0016(19)
O9 0.058(2) 0.041(2) 0.056(3) 0.0079(18) 0.003(2) 0.0047(17)
C41 0.060(3) 0.030(3) 0.044(3) -0.005(2) 0.024(3) -0.008(2)
O18 0.124(5) 0.094(4) 0.227(8) -0.025(5) 0.128(6) -0.020(4)
N1 0.060(3) 0.025(2) 0.054(3) 0.004(2) 0.019(2) 0.007(2)
C47 0.049(3) 0.043(3) 0.049(3) -0.003(3) 0.023(3) -0.008(2)
O8 0.037(2) 0.0222(17) 0.050(2) -0.0010(15) 0.0132(18) 0.0030(13)
C22 0.039(3) 0.047(3) 0.038(3) 0.009(2) 0.014(2) 0.003(2)
C29 0.040(3) 0.039(3) 0.044(3) -0.003(2) 0.018(2) -0.005(2)
C34 0.052(3) 0.034(3) 0.069(4) -0.009(3) 0.025(3) -0.002(2)
C35 0.063(4) 0.042(3) 0.049(4) -0.003(3) 0.025(3) -0.016(3)
C36 0.053(3) 0.034(3) 0.051(3) 0.001(2) 0.014(3) -0.013(2)
C40 0.078(4) 0.030(3) 0.068(4) -0.004(3) 0.034(3) -0.005(3)
C39 0.090(5) 0.031(3) 0.086(5) -0.012(3) 0.034(4) -0.016(3)
C38 0.107(5) 0.035(3) 0.092(5) -0.001(3) 0.050(5) -0.019(3)
C37 0.080(4) 0.040(3) 0.080(5) -0.008(3) 0.046(4) -0.020(3)
C42 0.056(3) 0.040(3) 0.053(4) -0.009(3) 0.019(3) -0.006(3)
C33 0.070(4) 0.038(4) 0.141(7) -0.009(4) 0.056(5) -0.014(3)
C32 0.084(5) 0.066(5) 0.110(6) -0.035(4) 0.066(5) -0.012(4)
N7 0.158(8) 0.097(6) 0.274(12) -0.093(7) 0.173(9) -0.061(5)
C31 0.077(4) 0.047(4) 0.095(5) -0.023(3) 0.051(4) -0.009(3)
C30 0.056(3) 0.051(4) 0.080(5) -0.032(3) 0.027(3) -0.023(3)
O11 0.047(2) 0.045(2) 0.066(3) -0.0031(19) 0.0162(19) 0.0002(18)
C14 0.065(4) 0.040(3) 0.049(4) -0.006(3) 0.019(3) 0.001(3)
C13 0.067(4) 0.034(3) 0.051(4) 0.004(3) 0.027(3) 0.008(3)
C8 0.063(3) 0.031(3) 0.042(3) 0.013(2) 0.014(3) 0.009(2)
C7 0.074(4) 0.033(3) 0.069(4) 0.001(3) 0.034(4) -0.003(3)
C6 0.065(4) 0.020(3) 0.063(4) -0.003(2) 0.013(3) 0.003(2)
C5 0.078(4) 0.028(3) 0.082(5) -0.003(3) 0.035(4) 0.012(3)
C4 0.075(4) 0.039(3) 0.087(5) 0.004(3) 0.031(4) 0.009(3)
N5 0.077(4) 0.039(3) 0.149(7) -0.007(4) 0.046(5) 0.008(3)
O14 0.148(6) 0.073(4) 0.189(7) -0.003(4) 0.102(6) 0.051(4)
C3 0.090(5) 0.053(4) 0.102(6) -0.033(4) 0.046(5) 0.010(4)
C2 0.094(5) 0.048(4) 0.066(4) -0.009(3) 0.028(4) 0.015(3)
C1 0.065(4) 0.032(3) 0.058(4) -0.001(3) 0.030(3) 0.003(3)
C9 0.069(4) 0.039(3) 0.075(4) 0.005(3) 0.030(3) 0.006(3)
C10 0.087(5) 0.064(5) 0.076(5) 0.023(4) 0.035(4) -0.007(4)
C11 0.096(5) 0.063(5) 0.064(5) 0.005(4) 0.036(4) -0.002(4)
C12 0.096(5) 0.046(4) 0.046(4) -0.003(3) 0.029(4) -0.002(3)
C43 0.040(3) 0.030(3) 0.044(3) 0.006(2) 0.017(2) 0.004(2)
C44 0.048(3) 0.037(3) 0.044(3) 0.007(2) 0.009(3) 0.011(2)
C45 0.043(3) 0.065(4) 0.045(3) 0.008(3) 0.009(3) 0.007(3)
C46 0.035(3) 0.048(3) 0.047(3) 0.002(2) 0.011(2) -0.007(2)
C48 0.036(3) 0.036(3) 0.047(3) 0.000(2) 0.014(2) -0.003(2)
C49 0.043(3) 0.024(2) 0.059(4) 0.003(2) 0.020(3) -0.006(2)
C50 0.047(3) 0.028(3) 0.054(3) 0.001(2) 0.009(3) 0.000(2)
C55 0.052(3) 0.034(3) 0.041(3) 0.006(2) 0.005(3) -0.007(2)
C54 0.062(4) 0.040(3) 0.080(5) 0.018(3) 0.002(3) -0.013(3)
C53 0.097(6) 0.061(4) 0.075(5) 0.037(4) -0.009(4) -0.010(4)
C52 0.074(4) 0.059(4) 0.063(4) 0.024(3) 0.009(4) -0.026(3)
C51 0.058(3) 0.045(3) 0.050(4) 0.010(3) 0.014(3) -0.007(3)
C56 0.044(3) 0.031(3) 0.065(4) -0.001(3) 0.018(3) 0.006(2)
N8 0.058(3) 0.075(4) 0.054(3) 0.004(3) 0.008(3) -0.012(3)
O20 0.094(4) 0.069(3) 0.091(4) -0.003(3) 0.001(3) -0.032(3)
C15 0.048(3) 0.029(3) 0.058(4) 0.004(3) 0.017(3) -0.003(2)
C20 0.051(3) 0.038(3) 0.037(3) 0.004(2) 0.007(3) -0.004(2)
C19 0.052(3) 0.040(3) 0.062(4) 0.001(3) 0.015(3) 0.004(3)
C18 0.059(4) 0.052(4) 0.042(3) 0.003(3) 0.008(3) -0.003(3)
N6 0.068(4) 0.064(4) 0.065(4) -0.008(3) 0.014(3) 0.000(3)
O16 0.092(4) 0.144(5) 0.060(3) 0.008(3) 0.013(3) -0.007(4)
C17 0.043(3) 0.051(4) 0.073(5) 0.002(3) 0.009(3) -0.010(3)
C16 0.042(3) 0.074(4) 0.053(4) 0.010(3) 0.012(3) -0.012(3)
C21 0.051(3) 0.034(3) 0.051(4) 0.006(2) 0.029(3) 0.000(2)
C27 0.040(3) 0.043(3) 0.059(4) 0.009(3) 0.010(3) -0.002(2)
C26 0.042(3) 0.076(4) 0.050(4) 0.004(3) 0.010(3) 0.006(3)
C25 0.052(4) 0.066(4) 0.078(5) 0.008(4) 0.016(3) -0.005(3)
C24 0.060(4) 0.060(4) 0.082(5) 0.019(4) 0.028(4) -0.017(3)
C23 0.045(3) 0.060(4) 0.063(4) 0.012(3) 0.022(3) -0.002(3)
C28 0.033(3) 0.051(3) 0.051(4) 0.011(3) 0.018(3) 0.010(2)
O10 0.062(2) 0.042(2) 0.054(2) -0.0017(18) 0.020(2) -0.0025(18)
O17 0.262(11) 0.140(7) 0.446(18) -0.165(10) 0.286(13) -0.089(7)

loop_
_atom_type_symbol
_atom_type_description
_atom_type_scat_dispersion_real
_atom_type_scat_dispersion_imag
_atom_type_scat_source
C C 0.0033 0.0016 'International Tables Vol C Tables 4.2.6.8 and 6.1.1.4'
H H 0.0000 0.0000 'International Tables Vol C Tables 4.2.6.8 and 6.1.1.4'
N N 0.0061 0.0033 'International Tables Vol C Tables 4.2.6.8 and 6.1.1.4'
O O 0.0106 0.0060 'International Tables Vol C Tables 4.2.6.8 and 6.1.1.4'
Ni Ni 0.3393 1.1124 'International Tables Vol C Tables 4.2.6.8 and 6.1.1.4'

loop_
_geom_angle_atom_site_label_1
_geom_angle_atom_site_label_2
_geom_angle_atom_site_label_3
_geom_angle
O1 Ni1 O2 171.53(15)
O1 Ni1 N1 89.82(15)
O2 Ni1 N1 93.76(17)
O1 Ni1 O6 91.90(16)
O2 Ni1 O6 79.74(14)
N1 Ni1 O6 105.90(16)
O1 Ni1 O4 94.07(15)
O2 Ni1 O4 83.59(13)
N1 Ni1 O4 170.45(17)
O6 Ni1 O4 82.72(13)
O1 Ni1 O9 96.00(16)
O2 Ni1 O9 92.01(15)
N1 Ni1 O9 83.97(17)
O6 Ni1 O9 167.41(13)
O4 Ni1 O9 86.95(14)
O3 Ni2 O4 170.18(17)
O3 Ni2 N2 91.17(16)
O4 Ni2 N2 93.26(16)
O3 Ni2 O6 92.05(15)
O4 Ni2 O6 85.12(15)
N2 Ni2 O6 169.62(16)
O3 Ni2 O8 91.35(15)
O4 Ni2 O8 78.93(14)
N2 Ni2 O8 108.97(16)
O6 Ni2 O8 80.82(14)
O3 Ni2 O10 93.95(16)
O4 Ni2 O10 95.19(15)
N2 Ni2 O10 84.51(16)
O6 Ni2 O10 85.42(14)
O8 Ni2 O10 165.42(14)
O5 Ni3 O6 168.52(16)
O5 Ni3 N3 91.28(16)
O6 Ni3 N3 96.07(15)
O5 Ni3 O8 89.87(15)
O6 Ni3 O8 84.46(14)
N3 Ni3 O8 169.79(17)
O5 Ni3 O2 89.49(16)
O6 Ni3 O2 79.82(15)
N3 Ni3 O2 108.71(16)
O8 Ni3 O2 81.44(14)
O5 Ni3 O11 95.90(16)
O6 Ni3 O11 93.64(15)
N3 Ni3 O11 83.97(17)
O8 Ni3 O11 85.82(14)
O2 Ni3 O11 166.16(15)
O7 Ni4 O8 172.26(14)
O7 Ni4 N4 91.73(15)
O8 Ni4 N4 94.03(15)
O7 Ni4 O4 93.38(14)
O8 Ni4 O4 79.97(14)
N4 Ni4 O4 107.34(17)
O7 Ni4 O2 92.16(14)
O8 Ni4 O2 83.06(14)
N4 Ni4 O2 169.48(16)
O4 Ni4 O2 82.18(14)
O7 Ni4 O12 90.81(15)
O8 Ni4 O12 94.92(15)
N4 Ni4 O12 84.18(16)
O4 Ni4 O12 167.60(14)
O2 Ni4 O12 86.00(14)
C28 O4 Ni2 115.6(3)
C28 O4 Ni4 121.9(3)
Ni2 O4 Ni4 101.02(15)
C28 O4 Ni1 122.0(3)
Ni2 O4 Ni1 96.03(15)
Ni4 O4 Ni1 95.16(15)
C42 O6 Ni3 115.9(3)
C42 O6 Ni1 124.0(3)
Ni3 O6 Ni1 100.60(17)
C42 O6 Ni2 119.5(3)
Ni3 O6 Ni2 97.88(13)
Ni1 O6 Ni2 93.87(14)
C29 O5 Ni3 128.1(3)
C35 N3 C36 116.6(4)
C35 N3 Ni3 120.0(3)
C36 N3 Ni3 122.4(4)
C14 O2 Ni1 115.5(3)
C14 O2 Ni4 120.6(3)
Ni1 O2 Ni4 97.45(17)
C14 O2 Ni3 123.6(4)
Ni1 O2 Ni3 99.69(16)
Ni4 O2 Ni3 94.78(14)
C1 O1 Ni1 124.8(4)
C43 O7 Ni4 123.2(3)
C49 N4 C50 118.0(4)
C49 N4 Ni4 119.5(3)
C50 N4 Ni4 122.1(3)
C15 O3 Ni2 123.1(3)
C21 N2 C22 115.6(5)
C21 N2 Ni2 118.2(3)
C22 N2 Ni2 125.3(4)
C40 C41 C36 116.7(5)
C40 C41 C42 115.3(5)
C36 C41 C42 127.7(5)
C7 N1 C8 114.4(5)
C7 N1 Ni1 121.2(4)
C8 N1 Ni1 123.1(3)
C46 C47 C48 120.4(5)
C46 C47 H47 119.8
C48 C47 H47 119.8
C56 O8 Ni4 115.1(3)
C56 O8 Ni3 120.5(3)
Ni4 O8 Ni3 99.01(16)
C56 O8 Ni2 122.7(4)
Ni4 O8 Ni2 99.88(14)
Ni3 O8 Ni2 95.05(13)
N2 C22 C23 123.3(5)
N2 C22 C27 118.6(4)
C23 C22 C27 118.0(5)
O5 C29 C30 120.3(5)
O5 C29 C34 122.8(5)
C30 C29 C34 116.9(5)
C33 C34 C35 117.6(5)
C33 C34 C29 117.9(5)
C35 C34 C29 124.4(5)
N3 C35 C34 127.6(5)
N3 C35 H35 116.2
C34 C35 H35 116.2
C37 C36 C41 119.9(5)
C37 C36 N3 120.3(5)
C41 C36 N3 119.8(5)
C39 C40 C41 123.0(6)
C39 C40 H40 118.5
C41 C40 H40 118.5
C38 C39 C40 119.2(6)
C38 C39 H39 120.4
C40 C39 H39 120.4
C39 C38 C37 119.6(6)
C39 C38 H38 120.2
C37 C38 H38 120.2
C38 C37 C36 121.4(6)
C38 C37 H37 119.3
C36 C37 H37 119.3
O6 C42 C41 115.3(5)
O6 C42 H42A 108.4
C41 C42 H42A 108.4
O6 C42 H42B 108.4
C41 C42 H42B 108.4
H42A C42 H42B 107.5
C32 C33 C34 121.1(6)
C32 C33 H33 119.4
C34 C33 H33 119.4
C33 C32 C31 121.6(6)
C33 C32 N7 119.2(6)
C31 C32 N7 119.2(6)
O18 N7 O17 124.1(7)
O18 N7 C32 120.5(7)
O17 N7 C32 115.2(7)
C30 C31 C32 119.1(6)
C30 C31 H31 120.5
C32 C31 H31 120.5
C31 C30 C29 123.4(5)
C31 C30 H30 118.3
C29 C30 H30 118.3
O2 C14 C13 113.6(5)
O2 C14 H14A 108.9
C13 C14 H14A 108.9
O2 C14 H14B 108.9
C13 C14 H14B 108.9
H14A C14 H14B 107.7
C12 C13 C8 117.7(5)
C12 C13 C14 118.3(5)
C8 C13 C14 123.7(5)
C9 C8 C13 120.1(5)
C9 C8 N1 120.1(5)
C13 C8 N1 119.7(5)
N1 C7 C6 124.0(6)
N1 C7 H7 118.0
C6 C7 H7 118.0
C5 C6 C1 118.1(6)
C5 C6 C7 116.1(6)
C1 C6 C7 125.7(5)
C4 C5 C6 122.9(6)
C4 C5 H5 118.5
C6 C5 H5 118.5
C5 C4 C3 120.5(6)
C5 C4 N5 119.8(7)
C3 C4 N5 119.7(7)
O13 N5 O14 124.4(7)
O13 N5 C4 118.9(7)
O14 N5 C4 116.7(8)
C4 C3 C2 120.1(6)
C4 C3 H3 120.0
C2 C3 H3 120.0
C3 C2 C1 118.8(7)
C3 C2 H2 120.6
C1 C2 H2 120.6
O1 C1 C6 123.9(5)
O1 C1 C2 117.1(5)
C6 C1 C2 119.0(5)
C8 C9 C10 118.7(6)
C8 C9 H9A 120.7
C10 C9 H9A 120.7
C11 C10 C9 122.4(6)
C11 C10 H10 118.8
C9 C10 H10 118.8
C10 C11 C12 118.2(7)
C10 C11 H11A 120.9
C12 C11 H11A 120.9
C13 C12 C11 122.7(6)
C13 C12 H12A 118.6
C11 C12 H12A 118.6
O7 C43 C48 124.1(5)
O7 C43 C44 118.4(4)
C48 C43 C44 117.5(5)
C45 C44 C43 121.6(5)
C45 C44 H44 119.2
C43 C44 H44 119.2
C44 C45 C46 119.7(5)
C44 C45 H45 120.1
C46 C45 H45 120.1
C47 C46 C45 120.9(5)
C47 C46 N8 118.6(5)
C45 C46 N8 120.4(5)
C47 C48 C43 119.8(5)
C47 C48 C49 116.0(5)
C43 C48 C49 124.2(4)
N4 C49 C48 128.2(5)
N4 C49 H49 115.9
C48 C49 H49 115.9
C51 C50 C55 121.2(5)
C51 C50 N4 118.7(5)
C55 C50 N4 120.2(5)
C50 C55 C54 117.7(5)
C50 C55 C56 126.1(5)
C54 C55 C56 116.2(5)
C53 C54 C55 119.8(6)
C53 C54 H54 120.1
C55 C54 H54 120.1
C52 C53 C54 121.4(6)
C52 C53 H53 119.3
C54 C53 H53 119.3
C53 C52 C51 120.1(6)
C53 C52 H52 119.9
C51 C52 H52 119.9
C50 C51 C52 119.7(5)
C50 C51 H51 120.2
C52 C51 H51 120.2
O8 C56 C55 114.9(4)
O8 C56 H56A 108.5
C55 C56 H56A 108.6
O8 C56 H56B 108.5
C55 C56 H56B 108.5
H56A C56 H56B 107.5
O20 N8 O19 123.5(6)
O20 N8 C46 119.2(5)
O19 N8 C46 117.3(6)
O3 C15 C20 124.1(5)
O3 C15 C16 120.1(5)
C20 C15 C16 115.8(5)
C19 C20 C15 119.5(5)
C19 C20 C21 117.4(5)
C15 C20 C21 123.0(5)
C20 C19 C18 122.4(6)
C20 C19 H19 118.8
C18 C19 H19 118.8
C17 C18 C19 120.2(6)
C17 C18 N6 119.5(6)
C19 C18 N6 120.3(6)
O16 N6 O15 122.0(7)
O16 N6 C18 119.1(6)
O15 N6 C18 118.8(7)
C16 C17 C18 119.8(6)
C16 C17 H17 120.1
C18 C17 H17 120.1
C17 C16 C15 122.2(6)
C17 C16 H16 118.9
C15 C16 H16 118.9
N2 C21 C20 127.5(5)
N2 C21 H21 116.2
C20 C21 H21 116.2
C26 C27 C22 116.1(5)
C26 C27 C28 119.1(5)
C22 C27 C28 124.4(5)
C25 C26 C27 124.0(6)
C25 C26 H26 118.0
C27 C26 H26 118.0
C26 C25 C24 119.5(6)
C26 C25 H25 120.2
C24 C25 H25 120.2
C25 C24 C23 119.6(6)
C25 C24 H24 120.2
C23 C24 H24 120.2
C24 C23 C22 122.7(6)
C24 C23 H23 118.7
C22 C23 H23 118.7
O4 C28 C27 114.6(4)
O4 C28 H28A 108.6
C27 C28 H28A 108.6
O4 C28 H28B 108.6
C27 C28 H28B 108.6
H28A C28 H28B 107.6

loop_
_geom_bond_atom_site_label_1
_geom_bond_atom_site_label_2
_geom_bond_distance
Ni1 O1 1.996(4)
Ni1 O2 2.008(4)
Ni1 N1 2.050(5)
Ni1 O6 2.096(4)
Ni1 O4 2.111(4)
Ni1 O9 2.167(4)
Ni2 O3 1.971(4)
Ni2 O4 2.011(4)
Ni2 N2 2.052(4)
Ni2 O6 2.099(3)
Ni2 O8 2.114(4)
Ni2 O10 2.178(4)
Ni3 O5 1.978(4)
Ni3 O6 1.992(4)
Ni3 N3 2.058(4)
Ni3 O8 2.070(4)
Ni3 O2 2.108(4)
Ni3 O11 2.161(4)
Ni4 O7 1.990(3)
Ni4 O8 2.006(3)
Ni4 N4 2.063(4)
Ni4 O4 2.075(4)
Ni4 O2 2.103(4)
Ni4 O12 2.189(4)
O4 C28 1.436(6)
O6 C42 1.416(6)
O5 C29 1.263(6)
N3 C35 1.292(7)
N3 C36 1.451(6)
O2 C14 1.402(7)
O13 N5 1.213(10)
O1 C1 1.267(7)
O7 C43 1.274(6)
N4 C49 1.277(7)
N4 C50 1.449(7)
O19 N8 1.206(7)
O3 C15 1.268(7)
O15 N6 1.206(8)
N2 C21 1.299(7)
N2 C22 1.396(7)
C41 C40 1.393(7)
C41 C36 1.405(8)
C41 C42 1.518(8)
O18 N7 1.191(8)
N1 C7 1.284(7)
N1 C8 1.454(7)
C47 C46 1.364(7)
C47 C48 1.395(7)
C47 H47 0.9300
O8 C56 1.424(6)
C22 C23 1.395(8)
C22 C27 1.452(7)
C29 C30 1.423(8)
C29 C34 1.445(7)
C34 C33 1.385(9)
C34 C35 1.439(8)
C35 H35 0.9300
C36 C37 1.389(8)
C40 C39 1.380(9)
C40 H40 0.9300
C39 C38 1.366(10)
C39 H39 0.9300
C38 C37 1.380(8)
C38 H38 0.9300
C37 H37 0.9300
C42 H42A 0.9700
C42 H42B 0.9700
C33 C32 1.357(9)
C33 H33 0.9300
C32 C31 1.392(9)
C32 N7 1.452(9)
N7 O17 1.248(9)
C31 C30 1.303(8)
C31 H31 0.9300
C30 H30 0.9300
C14 C13 1.537(8)
C14 H14A 0.9700
C14 H14B 0.9700
C13 C12 1.338(8)
C13 C8 1.412(7)
C8 C9 1.364(8)
C7 C6 1.462(8)
C7 H7 0.9300
C6 C5 1.383(7)
C6 C1 1.401(8)
C5 C4 1.355(9)
C5 H5 0.9300
C4 C3 1.368(10)
C4 N5 1.457(9)
N5 O14 1.233(9)
C3 C2 1.398(9)
C3 H3 0.9300
C2 C1 1.442(8)
C2 H2 0.9300
C9 C10 1.421(9)
C9 H9A 0.9300
C10 C11 1.283(10)
C10 H10 0.9300
C11 C12 1.423(9)
C11 H11A 0.9300
C12 H12A 0.9300
C43 C48 1.421(7)
C43 C44 1.425(7)
C44 C45 1.352(8)
C44 H44 0.9300
C45 C46 1.402(8)
C45 H45 0.9300
C46 N8 1.464(8)
C48 C49 1.445(7)
C49 H49 0.9300
C50 C51 1.379(7)
C50 C55 1.370(7)
C55 C54 1.411(8)
C55 C56 1.494(8)
C54 C53 1.398(9)
C54 H54 0.9300
C53 C52 1.308(9)
C53 H53 0.9300
C52 C51 1.402(8)
C52 H52 0.9300
C51 H51 0.9300
C56 H56A 0.9700
C56 H56B 0.9700
N8 O20 1.198(7)
C15 C20 1.439(8)
C15 C16 1.432(8)
C20 C19 1.350(8)
C20 C21 1.450(7)
C19 C18 1.372(8)
C19 H19 0.9300
C18 C17 1.369(9)
C18 N6 1.456(9)
N6 O16 1.194(8)
C17 C16 1.354(9)
C17 H17 0.9300
C16 H16 0.9300
C21 H21 0.9300
C27 C26 1.396(8)
C27 C28 1.470(7)
C26 C25 1.362(9)
C26 H26 0.9300
C25 C24 1.371(9)
C25 H25 0.9300
C24 C23 1.372(8)
C24 H24 0.9300
C23 H23 0.9300
C28 H28A 0.9700
C28 H28B 0.9700

loop_
_platon_squeeze_void_nr
_platon_squeeze_void_average_x
_platon_squeeze_void_average_y
_platon_squeeze_void_average_z
_platon_squeeze_void_volume
_platon_squeeze_void_count_electrons
1 0.098 0.250 0.035 939.5 229.0
2 0.185 -0.250 0.623 939.5 229.0
